data_4501219
loop_
_publ_author_name
'Aaker\"oy, Christer B.'
'Chopade, Prashant D.'
'Desper, John'

_publ_section_title
;
 Avoiding &#x201C;Synthon Crossover&#x201D; in Crystal Engineering with
 Halogen Bonds and Hydrogen Bonds
;
_journal_issue 12
_journal_name_full 'Crystal Growth &amp; Design'
_journal_page_first 5333
_journal_paper_doi 10.1021/cg2009013
_journal_volume 11
_journal_year 2011
_chemical_formula_moiety
;
(C4 H3 N3 Br2)2 (C6 F4 I2)
;
_chemical_formula_sum 'C14 H6 Br4 F4 I2 N6'
_chemical_formula_weight 907.69
_chemical_name_systematic
;
4-12e (3-amino-2,6-dibromopyrazine)2, 1,4-diiodotetrafluorobenzene
;
_space_group_IT_number 2
_symmetry_cell_setting triclinic
_symmetry_space_group_name_Hall '-P 1'
_symmetry_space_group_name_H-M 'P -1'
_atom_sites_solution_hydrogens geom
_atom_sites_solution_primary direct
_atom_sites_solution_secondary difmap
_audit_creation_method SHELXL-97
_cell_angle_alpha 100.821(3)
_cell_angle_beta 103.743(3)
_cell_angle_gamma 93.752(3)
_cell_formula_units_Z 1
_cell_length_a 5.6428(4)
_cell_length_b 9.7705(7)
_cell_length_c 10.4014(7)
_cell_measurement_reflns_used 9923
_cell_measurement_temperature 120(2)
_cell_measurement_theta_max 33.73
_cell_measurement_theta_min 2.64
_cell_volume 543.49(7)
_computing_cell_refinement 'Bruker SAINT'
_computing_data_collection 'Bruker APEX2'
_computing_data_reduction 'Bruker SAINT'
_computing_molecular_graphics 'Bruker SHELXTL'
_computing_publication_material 'Bruker SHELXTL'
_computing_structure_refinement 'SHELXL-97 (Sheldrick, 2008)'
_computing_structure_solution 'SHELXS-97 (Sheldrick, 2008)'
_diffrn_ambient_temperature 120(2)
_diffrn_measured_fraction_theta_full 0.997
_diffrn_measured_fraction_theta_max 0.997
_diffrn_measurement_device_type 'Bruker APEX-II CCD'
_diffrn_measurement_method '\f and \w scans'
_diffrn_radiation_monochromator graphite
_diffrn_radiation_source 'fine-focus sealed tube'
_diffrn_radiation_type MoK\a
_diffrn_radiation_wavelength 0.71073
_diffrn_reflns_av_R_equivalents 0.0605
_diffrn_reflns_av_sigmaI/netI 0.0400
_diffrn_reflns_limit_h_max 8
_diffrn_reflns_limit_h_min -8
_diffrn_reflns_limit_k_max 15
_diffrn_reflns_limit_k_min -14
_diffrn_reflns_limit_l_max 16
_diffrn_reflns_limit_l_min -15
_diffrn_reflns_number 21278
_diffrn_reflns_theta_full 33.14
_diffrn_reflns_theta_max 33.14
_diffrn_reflns_theta_min 2.06
_exptl_absorpt_coefficient_mu 10.294
_exptl_absorpt_correction_T_max 0.3267
_exptl_absorpt_correction_T_min 0.1749
_exptl_absorpt_correction_type multi-scan
_exptl_absorpt_process_details SADABS
_exptl_crystal_colour colourless
_exptl_crystal_density_diffrn 2.773
_exptl_crystal_density_method 'not measured'
_exptl_crystal_description prism
_exptl_crystal_F_000 414
_exptl_crystal_size_max 0.26
_exptl_crystal_size_mid 0.22
_exptl_crystal_size_min 0.14
_refine_diff_density_max 0.814
_refine_diff_density_min -1.096
_refine_diff_density_rms 0.187
_refine_ls_extinction_method none
_refine_ls_goodness_of_fit_ref 1.064
_refine_ls_hydrogen_treatment mixed
_refine_ls_matrix_type full
_refine_ls_number_parameters 142
_refine_ls_number_reflns 4133
_refine_ls_number_restraints 0
_refine_ls_restrained_S_all 1.064
_refine_ls_R_factor_all 0.0285
_refine_ls_R_factor_gt 0.0259
_refine_ls_shift/su_max 0.000
_refine_ls_shift/su_mean 0.000
_refine_ls_structure_factor_coef Fsqd
_refine_ls_weighting_details 'calc w=1/[\s^2^(Fo^2^)+(0.0250P)^2^+0.3000P] where P=(Fo^2^+2Fc^2^)/3'
_refine_ls_weighting_scheme calc
_refine_ls_wR_factor_gt 0.0635
_refine_ls_wR_factor_ref 0.0646
_reflns_number_gt 3850
_reflns_number_total 4133
_reflns_threshold_expression >2sigma(I)
_cod_data_source_file cg2009013_si_003.cif
_cod_data_source_block pc1023m_B3
_cod_depositor_comments
;
The following automatic conversions were performed:

'_symmetry_cell_setting' value 'Triclinic' changed to 'triclinic'
according to /home/saulius/struct/CIF-dictionaries/cif_core.dic
dictionary named 'cif_core.dic' version 2.4.1 from 2010-06-29.

Automatic conversion script
Id: cif_fix_values 1715 2011-07-08 13:25:40Z adriana 
;
_cod_original_sg_symbol_H-M P-1
_cod_database_code 4501219

loop_
_symmetry_equiv_pos_as_xyz
'x, y, z'
'-x, -y, -z'

loop_
_atom_site_label
_atom_site_type_symbol
_atom_site_fract_x
_atom_site_fract_y
_atom_site_fract_z
_atom_site_U_iso_or_equiv
_atom_site_adp_type
_atom_site_occupancy
_atom_site_symmetry_multiplicity
_atom_site_calc_flag
_atom_site_refinement_flags
I1 I 0.41081(2) 0.313814(15) 0.188914(12) 0.01598(5) Uani 1 1 d .
Br1 Br 0.75165(4) -0.02966(2) 0.14111(2) 0.01724(6) Uani 1 1 d .
Br2 Br 0.77517(4) 0.40508(2) 0.56945(2) 0.01752(6) Uani 1 1 d .
C11 C 0.1666(4) 0.4231(2) 0.07397(19) 0.0138(3) Uani 1 1 d .
C12 C -0.0662(4) 0.3631(2) 0.0004(2) 0.0141(4) Uani 1 1 d .
F12 F -0.1394(3) 0.22855(15) -0.00302(14) 0.0194(3) Uani 1 1 d .
C16 C 0.2295(4) 0.5623(2) 0.07142(19) 0.0148(4) Uani 1 1 d .
F16 F 0.4532(3) 0.62777(16) 0.14069(14) 0.0211(3) Uani 1 1 d .
N21 N 0.8107(3) 0.1853(2) 0.36444(17) 0.0136(3) Uani 1 1 d .
C22 C 0.9200(4) 0.0830(2) 0.31108(19) 0.0128(3) Uani 1 1 d .
C23 C 1.1549(4) 0.0503(2) 0.3764(2) 0.0132(3) Uani 1 1 d .
N23 N 1.2670(4) -0.0529(2) 0.3204(2) 0.0182(4) Uani 1 1 d .
H23A H 1.414(6) -0.070(4) 0.377(3) 0.022 Uiso 1 1 d .
H23B H 1.202(6) -0.099(4) 0.233(3) 0.022 Uiso 1 1 d .
N24 N 1.2648(3) 0.1243(2) 0.50118(18) 0.0158(3) Uani 1 1 d .
C25 C 1.1537(4) 0.2283(2) 0.5557(2) 0.0165(4) Uani 1 1 d .
H25 H 1.2309 0.2821 0.6437 0.020 Uiso 1 1 calc R
C26 C 0.9289(4) 0.2598(2) 0.4874(2) 0.0139(4) Uani 1 1 d .

loop_
_atom_site_aniso_label
_atom_site_aniso_U_11
_atom_site_aniso_U_22
_atom_site_aniso_U_33
_atom_site_aniso_U_23
_atom_site_aniso_U_13
_atom_site_aniso_U_12
I1 0.01654(7) 0.01811(8) 0.01417(6) 0.00507(5) 0.00260(5) 0.00825(5)
Br1 0.01653(10) 0.01746(11) 0.01403(9) -0.00071(8) -0.00076(7) 0.00444(8)
Br2 0.01783(11) 0.01654(11) 0.01764(9) 0.00015(8) 0.00518(7) 0.00559(8)
C11 0.0141(9) 0.0147(9) 0.0130(7) 0.0035(7) 0.0023(6) 0.0068(7)
C12 0.0157(9) 0.0120(9) 0.0150(8) 0.0025(7) 0.0045(7) 0.0038(7)
F12 0.0198(7) 0.0131(6) 0.0249(6) 0.0054(5) 0.0039(5) 0.0020(5)
C16 0.0127(9) 0.0171(10) 0.0128(7) 0.0019(7) 0.0006(6) 0.0022(7)
F16 0.0140(6) 0.0206(7) 0.0238(6) 0.0037(5) -0.0029(5) -0.0018(5)
N21 0.0128(7) 0.0145(8) 0.0135(7) 0.0043(6) 0.0020(6) 0.0031(6)
C22 0.0112(8) 0.0134(9) 0.0125(7) 0.0029(7) 0.0004(6) 0.0015(7)
C23 0.0118(8) 0.0131(9) 0.0152(8) 0.0038(7) 0.0033(6) 0.0027(7)
N23 0.0148(8) 0.0192(10) 0.0193(8) 0.0018(7) 0.0020(6) 0.0076(7)
N24 0.0125(8) 0.0168(9) 0.0161(7) 0.0034(6) 0.0000(6) 0.0023(6)
C25 0.0142(9) 0.0174(10) 0.0153(8) 0.0018(7) -0.0002(7) 0.0025(7)
C26 0.0121(8) 0.0151(9) 0.0144(8) 0.0029(7) 0.0033(6) 0.0022(7)

loop_
_atom_type_symbol
_atom_type_description
_atom_type_scat_dispersion_real
_atom_type_scat_dispersion_imag
_atom_type_scat_source
C C 0.0033 0.0016 'International Tables Vol C Tables 4.2.6.8 and 6.1.1.4'
H H 0.0000 0.0000 'International Tables Vol C Tables 4.2.6.8 and 6.1.1.4'
N N 0.0061 0.0033 'International Tables Vol C Tables 4.2.6.8 and 6.1.1.4'
F F 0.0171 0.0103 'International Tables Vol C Tables 4.2.6.8 and 6.1.1.4'
Br Br -0.2901 2.4595 'International Tables Vol C Tables 4.2.6.8 and 6.1.1.4'
I I -0.4742 1.8119 'International Tables Vol C Tables 4.2.6.8 and 6.1.1.4'

loop_
_geom_angle_atom_site_label_1
_geom_angle_atom_site_label_2
_geom_angle_atom_site_label_3
_geom_angle
_geom_angle_site_symmetry_1
_geom_angle_site_symmetry_3
C11 I1 N21 173.21(7) . .
C12 C11 C16 116.77(18) . .
C12 C11 I1 122.16(16) . .
C16 C11 I1 121.04(15) . .
F12 C12 C16 118.06(19) . 2_565
F12 C12 C11 120.19(19) . .
C16 C12 C11 121.8(2) 2_565 .
F16 C16 C12 118.4(2) . 2_565
F16 C16 C11 120.12(19) . .
C12 C16 C11 121.47(19) 2_565 .
C22 N21 C26 116.91(18) . .
C22 N21 I1 121.25(12) . .
C26 N21 I1 118.58(14) . .
N21 C22 C23 123.37(18) . .
N21 C22 Br1 118.00(15) . .
C23 C22 Br1 118.61(16) . .
N23 C23 N24 118.82(19) . .
N23 C23 C22 123.02(19) . .
N24 C23 C22 118.13(19) . .
C23 N23 H23A 115(2) . .
C23 N23 H23B 120(2) . .
H23A N23 H23B 125(3) . .
C25 N24 C23 118.52(18) . .
N24 C25 C26 121.63(19) . .
N24 C25 H25 119.2 . .
C26 C25 H25 119.2 . .
N21 C26 C25 121.4(2) . .
N21 C26 Br2 118.29(16) . .
C25 C26 Br2 120.30(16) . .

loop_
_geom_bond_atom_site_label_1
_geom_bond_atom_site_label_2
_geom_bond_distance
_geom_bond_site_symmetry_2
I1 C11 2.088(2) .
I1 N21 3.0459(18) .
Br1 C22 1.8906(19) .
Br2 C26 1.886(2) .
C11 C12 1.382(3) .
C11 C16 1.389(3) .
C12 F12 1.343(3) .
C12 C16 1.380(3) 2_565
C16 F16 1.346(2) .
C16 C12 1.380(3) 2_565
N21 C22 1.312(3) .
N21 C26 1.339(3) .
C22 C23 1.425(3) .
C23 N23 1.340(3) .
C23 N24 1.341(3) .
N23 H23A 0.94(3) .
N23 H23B 0.92(3) .
N24 C25 1.336(3) .
C25 C26 1.383(3) .
C25 H25 0.9500 .

loop_
_geom_hbond_atom_site_label_D
_geom_hbond_atom_site_label_H
_geom_hbond_atom_site_label_A
_geom_hbond_distance_DH
_geom_hbond_distance_HA
_geom_hbond_distance_DA
_geom_hbond_angle_DHA
_geom_hbond_site_symmetry_A
N23 H23A N24 0.94(3) 2.11(3) 3.051(3) 176(3) 2_856

loop_
_geom_torsion_atom_site_label_1
_geom_torsion_atom_site_label_2
_geom_torsion_atom_site_label_3
_geom_torsion_atom_site_label_4
_geom_torsion
_geom_torsion_site_symmetry_4
C16 C11 C12 F12 179.40(18) .
I1 C11 C12 F12 -2.5(3) .
C16 C11 C12 C16 -0.5(3) 2_565
I1 C11 C12 C16 177.62(16) 2_565
C12 C11 C16 F16 -179.99(19) .
I1 C11 C16 F16 1.8(3) .
C12 C11 C16 C12 0.5(3) 2_565
I1 C11 C16 C12 -177.65(16) 2_565
C26 N21 C22 C23 -0.9(3) .
I1 N21 C22 C23 158.43(15) .
C26 N21 C22 Br1 177.21(15) .
I1 N21 C22 Br1 -23.5(2) .
N21 C22 C23 N23 -178.9(2) .
Br1 C22 C23 N23 3.0(3) .
N21 C22 C23 N24 2.9(3) .
Br1 C22 C23 N24 -175.19(15) .
N23 C23 N24 C25 179.1(2) .
C22 C23 N24 C25 -2.7(3) .
C23 N24 C25 C26 0.7(3) .
C22 N21 C26 C25 -1.2(3) .
I1 N21 C26 C25 -161.09(16) .
C22 N21 C26 Br2 -178.65(15) .
I1 N21 C26 Br2 21.5(2) .
N24 C25 C26 N21 1.3(3) .
N24 C25 C26 Br2 178.74(17) .
